data_9007919
loop_
_publ_author_name
'Mrak, M.'
'Kolitsch, U.'
'Kaucic, V.'
'Tillmanns, E.'

_publ_section_title
;
 (NH4)(Zn,Ga)2(PO4)2, an open-framework structure
;
_journal_name_full 'Acta Crystallographica, Section E'
_journal_page_first i44
_journal_page_last i48
_journal_paper_doi 10.1107/S160053680200870X
_journal_volume 58
_journal_year 2002
_chemical_formula_structural (NH4)(Zn,Ga)2(PO4)2
_chemical_formula_sum 'Ga H4 N O8 P2 Zn'
_space_group_IT_number 15
_symmetry_space_group_name_Hall '-C 2yc'
_symmetry_space_group_name_H-M 'C 1 2/c 1'
_cell_angle_alpha 90
_cell_angle_beta 100.46
_cell_angle_gamma 90
_cell_length_a 13.370
_cell_length_b 13.190
_cell_length_c 8.998
_cell_formula_units_Z 8
_cell_volume 1560.430
_exptl_crystal_density_diffrn 2.921
_cod_original_formula_sum '(Zn Ga) P2 O8 N H4'
_cod_database_code 9007919

loop_
_symmetry_equiv_pos_as_xyz
x,y,z
1/2+x,1/2+y,z
x,-y,1/2+z
1/2+x,1/2-y,1/2+z
-x,y,1/2-z
1/2-x,1/2+y,1/2-z
-x,-y,-z
1/2-x,1/2-y,-z

loop_
_atom_site_aniso_label
_atom_site_aniso_U_11
_atom_site_aniso_U_22
_atom_site_aniso_U_33
_atom_site_aniso_U_12
_atom_site_aniso_U_13
_atom_site_aniso_U_23
Zn1 0.00842 0.01667 0.01109 0.00092 0.00113 -0.00309
Ga1 0.00842 0.01667 0.01109 0.00092 0.00113 -0.00309
Zn2 0.00988 0.01168 0.01535 -0.00052 0.00234 -0.00154
Ga2 0.00988 0.01168 0.01535 -0.00052 0.00234 -0.00154
P1 0.00910 0.01630 0.01290 -0.00220 0.00020 0.00460
P2 0.01030 0.01060 0.01350 -0.00020 0.00290 0.00100
O1 0.05230 0.07300 0.01900 0.00850 -0.00030 -0.02020
O2 0.02870 0.01880 0.03320 -0.00430 0.01550 -0.00280
O3 0.01320 0.02090 0.03740 0.00200 -0.00590 -0.00650
O4 0.01110 0.02260 0.05490 0.00190 0.00830 -0.00480
O5 0.02720 0.06290 0.01870 -0.02080 0.00790 -0.01540
O6 0.02670 0.01480 0.07500 -0.00650 0.02460 -0.00680
O7 0.01340 0.01750 0.03110 -0.00030 0.00660 0.00270
O8 0.02740 0.02490 0.01760 0.00340 0.00830 -0.00050
N 0.02120 0.04180 0.02590 -0.00280 0.00590 -0.01080

loop_
_atom_site_label
_atom_site_fract_x
_atom_site_fract_y
_atom_site_fract_z
_atom_site_occupancy
_atom_site_U_iso_or_equiv
Zn1 0.37042 0.05625 0.11547 0.50000 0.01214
Ga1 0.37042 0.05625 0.11547 0.50000 0.01214
Zn2 0.58004 0.37567 0.06484 0.50000 0.01230
Ga2 0.58004 0.37567 0.06484 0.50000 0.01230
P1 0.35211 0.43822 0.08472 1.00000 0.01297
P2 0.57660 0.13577 0.04242 1.00000 0.01139
O1 0.65260 0.40510 0.25520 1.00000 0.04910
O2 0.63921 0.44698 -0.07950 1.00000 0.02570
O3 0.24507 0.10156 0.01410 1.00000 0.02510
O4 0.43892 0.38788 0.02190 1.00000 0.02930
O5 0.36881 0.08030 0.31890 1.00000 0.03580
O6 0.61803 0.24192 0.02970 1.00000 0.03700
O7 0.46198 0.14235 0.04140 1.00000 0.02030
O8 0.40204 -0.07976 0.09770 1.00000 0.02280
N 0.32440 0.24900 -0.22220 1.00000 0.02940
H1 0.29400 0.30200 -0.25000 1.00000 0.05000
H2 0.26500 0.21700 -0.22100 1.00000 0.05000
H3 0.35700 0.22200 -0.28700 1.00000 0.05000
H4 0.37100 0.27000 -0.15700 1.00000 0.05000

_cod_duplicate_entry 2201016
